data_2200591
loop_
_publ_author_name
'O'Brien, John G.'
'Grousnick, Katherine E.'
'Baughman, Russell G.'

_publ_section_title
;
 2-Cyano-2'-nitrodiazoaminobenzene
;
_journal_issue 10
_journal_name_full 'Acta Crystallographica Section E'
_journal_page_first o919
_journal_page_last o921
_journal_paper_doi 10.1107/S160053680101443X
_journal_volume 57
_journal_year 2001
_chemical_formula_moiety 'C13 H9 N5 O2'
_chemical_formula_sum 'C13 H9 N5 O2'
_chemical_formula_weight 267.25
_chemical_name_common 2-cyano-2'-nitrodiazoaminobenzene
_chemical_name_systematic
;
 2-cyano-2'-nitrodiazoaminobenzene
;
_space_group_IT_number 2
_symmetry_cell_setting triclinic
_symmetry_space_group_name_Hall '-P 1'
_symmetry_space_group_name_H-M 'P -1'
_audit_creation_method SHELXL
_cell_angle_alpha 79.099(7)
_cell_angle_beta 74.695(4)
_cell_angle_gamma 69.379(6)
_cell_formula_units_Z 2
_cell_length_a 7.2080(10)
_cell_length_b 8.0106(12)
_cell_length_c 12.256(2)
_cell_measurement_reflns_used 100
_cell_measurement_temperature 293(2)
_cell_measurement_theta_max 12.5
_cell_measurement_theta_min 5.2
_cell_volume 635.20(17)
_computing_cell_refinement
;
 P3/P4-PC Diffractometer Program (Siemens, 1991a)
;
_computing_data_collection
;
 P3/P4-PC Diffractometer Program (Siemens, 1991a)
;
_computing_data_reduction 'XDISK (Siemens, 1991b)'
_computing_molecular_graphics 'SHELXTL/PC (Sheldrick, 1990b)'
_computing_publication_material
;
 SHELXTL/PC (Sheldrick, 1990b) & SHELXL93 (Sheldrick, 1993)
;
_computing_structure_refinement 'SHELXL93 (Sheldrick, 1993)'
_computing_structure_solution 'SHELXS90 (Sheldrick, 1990a)'
_diffrn_ambient_temperature 293(2)
_diffrn_measured_fraction_theta_full .99
_diffrn_measured_fraction_theta_max .99
_diffrn_measurement_device 'Siemens Bruker P4 diffractometer'
_diffrn_measurement_method \q/2\q
_diffrn_radiation_monochromator graphite
_diffrn_radiation_source 'normal-focus sealed tube'
_diffrn_radiation_type MoK\a
_diffrn_radiation_wavelength .71073
_diffrn_reflns_av_R_equivalents .0296
_diffrn_reflns_av_sigmaI/netI .0461
_diffrn_reflns_limit_h_max 8
_diffrn_reflns_limit_h_min -1
_diffrn_reflns_limit_k_max 9
_diffrn_reflns_limit_k_min -9
_diffrn_reflns_limit_l_max 14
_diffrn_reflns_limit_l_min -14
_diffrn_reflns_number 2825
_diffrn_reflns_theta_full 25.0
_diffrn_reflns_theta_max 24.99
_diffrn_reflns_theta_min 2.73
_diffrn_standards_decay_% 2.0
_diffrn_standards_interval_count 100
_diffrn_standards_number 3
_exptl_absorpt_coefficient_mu .100
_exptl_absorpt_correction_type none
_exptl_crystal_colour yellow
_exptl_crystal_density_diffrn 1.397
_exptl_crystal_density_meas ?
_exptl_crystal_description 'triangular plate'
_exptl_crystal_F_000 276
_exptl_crystal_size_max .55
_exptl_crystal_size_mid .40
_exptl_crystal_size_min .18
_refine_diff_density_max .488
_refine_diff_density_min -.164
_refine_ls_extinction_method none
_refine_ls_goodness_of_fit_all 1.055
_refine_ls_goodness_of_fit_ref 1.182
_refine_ls_hydrogen_treatment constr
_refine_ls_matrix_type full
_refine_ls_number_parameters 181
_refine_ls_number_reflns 2233
_refine_ls_number_restraints 0
_refine_ls_restrained_S_all 1.081
_refine_ls_restrained_S_obs 1.182
_refine_ls_R_factor_all .1100
_refine_ls_R_factor_gt .0581
_refine_ls_shift/su_max .000
_refine_ls_shift/su_mean .000
_refine_ls_structure_factor_coef Fsqd
_refine_ls_weighting_details 'w=1/[\s^2^(Fo^2^)+(0.0913P)^2^+0.1553P] where P=(Fo^2^+2Fc^2^)/3'
_refine_ls_weighting_scheme calc
_refine_ls_wR_factor_all .1963
_refine_ls_wR_factor_ref .1594
_reflns_number_gt 1303
_reflns_number_total 2247
_reflns_threshold_expression I>2\s(I)
_cod_data_source_file bt6074.cif
_cod_data_source_block I
_cod_depositor_comments
;
The following automatic conversions were performed:
'_symmetry_cell_setting' value 'Triclinic' changed to 'triclinic'
according to '/home/saulius/struct/CIF-dictionaries/cif_core.dic'
dictionary named 'cif_core.dic' version 2.4.1 from 2010-06-29.

Automatic conversion script
Id: cif_fix_enum 1527 2010-12-29 10:47:43Z saulius 

The following automatic conversions were performed:

'_symmetry_cell_setting' value 'Triclinic' changed to 'triclinic'
according to /home/saulius/struct/CIF-dictionaries/cif_core.dic
dictionary named 'cif_core.dic' version 2.4.1 from 2010-06-29.

Automatic conversion script
Id: cif_fix_values 1715 2011-07-08 13:25:40Z adriana 

The following automatic conversions were performed:

'_exptl_crystal_density_meas' value 'not measured' was changed to '?'
- the value is perceived as not measured.

Automatic conversion script
Id: cif_fix_values 3008 2015-01-20 13:52:24Z robertas 
;
_cod_original_cell_volume 635.2(2)
_cod_original_sg_symbol_H-M P-1
_cod_database_code 2200591

loop_
_symmetry_equiv_pos_as_xyz
'x, y, z'
'-x, -y, -z'

loop_
_atom_site_aniso_label
_atom_site_aniso_U_11
_atom_site_aniso_U_22
_atom_site_aniso_U_33
_atom_site_aniso_U_12
_atom_site_aniso_U_13
_atom_site_aniso_U_23
O1 .126(3) .0521(15) .094(2) -.045(2) -.021(2) -.0006(14)
O2 .140(3) .063(2) .064(2) -.034(2) -.011(2) -.0227(13)
N1 .069(2) .0438(15) .058(2) -.0200(14) -.0146(15) -.0053(13)
N2 .066(2) .0446(15) .0410(14) -.0227(13) -.0088(13) -.0062(11)
N3 .051(2) .048(2) .0421(14) -.0187(12) -.0088(12) -.0043(11)
N4 .064(2) .051(2) .0409(15) -.0205(14) -.0110(13) -.0041(12)
N5 .124(3) .079(2) .080(2) -.024(2) -.018(2) -.023(2)
C1 .040(2) .044(2) .038(2) -.0166(13) -.0036(13) -.0067(13)
C2 .045(2) .039(2) .049(2) -.0168(13) -.0102(14) -.0053(13)
C3 .056(2) .053(2) .044(2) -.020(2) -.0083(15) .0011(14)
C4 .068(2) .068(2) .036(2) -.026(2) -.008(2) -.008(2)
C5 .065(2) .055(2) .050(2) -.021(2) -.009(2) -.015(2)
C6 .060(2) .044(2) .047(2) -.021(2) -.007(2) -.0063(14)
C7 .046(2) .048(2) .045(2) -.0166(14) -.0103(14) -.0035(14)
C8 .047(2) .050(2) .046(2) -.0158(15) -.0130(14) -.0010(14)
C9 .056(2) .062(2) .048(2) -.020(2) -.013(2) .004(2)
C10 .066(2) .052(2) .070(2) -.026(2) -.023(2) .013(2)
C11 .076(3) .048(2) .074(2) -.025(2) -.028(2) -.005(2)
C12 .065(2) .057(2) .049(2) -.024(2) -.015(2) -.007(2)
C13 .068(2) .053(2) .039(2) -.016(2) -.008(2) -.008(2)

loop_
_atom_site_label
_atom_site_fract_x
_atom_site_fract_y
_atom_site_fract_z
_atom_site_U_iso_or_equiv
_atom_site_thermal_displace_type
_atom_site_calc_flag
_atom_site_refinement_flags
_atom_site_occupancy
_atom_site_disorder_group
_atom_site_type_symbol
O1 .3083(5) .6944(3) -.2649(2) .0874(9) Uani d . 1 . O
O2 .2033(5) .5725(3) -.1002(2) .0883(10) Uani d . 1 . O
N1 .2658(4) .5679(4) -.2040(2) .0562(7) Uani d . 1 . N
N2 .2488(4) .2286(3) -.0713(2) .0495(7) Uani d . 1 . N
H2a .2288(4) .3225(3) -.0344(2) .080 Uiso d R 1 . H
N3 .2477(4) .0702(3) -.0127(2) .0463(7) Uani d . 1 . N
N4 .2169(4) .0749(3) .0928(2) .0518(7) Uani d . 1 . N
N5 .1155(6) .1816(5) .3704(3) .0952(12) Uani d . 1 . N
C1 .2831(4) .2480(4) -.1885(2) .0402(7) Uani d . 1 . C
C2 .2911(4) .4098(4) -.2553(2) .0429(7) Uani d . 1 . C
C3 .3264(5) .4244(4) -.3731(3) .0516(8) Uani d . 1 . C
H3 .3310(5) .5365(4) -.4171(3) .080 Uiso d R 1 . H
C4 .3542(5) .2809(4) -.4278(3) .0565(9) Uani d . 1 . C
H4 .3799(5) .2912(4) -.5093(3) .080 Uiso d R 1 . H
C5 .3464(5) .1190(4) -.3631(3) .0553(9) Uani d . 1 . C
H5 .3648(5) .0184(4) -.4012(3) .080 Uiso d R 1 . H
C6 .3139(5) .1017(4) -.2468(3) .0495(8) Uani d . 1 . C
H6 .3096(5) -.0111(4) -.2040(3) .080 Uiso d R 1 . H
C7 .2128(5) -.0914(4) .1567(2) .0459(8) Uani d . 1 . C
C8 .1724(5) -.0952(4) .2751(3) .0476(8) Uani d . 1 . C
C9 .1613(5) -.2514(4) .3447(3) .0563(9) Uani d . 1 . C
H9 .1352(5) -.2532(4) .4258(3) .080 Uiso d R 1 . H
C10 .1906(5) -.4028(5) .2980(3) .0618(9) Uani d . 1 . C
H10 .1793(5) -.5098(5) .3466(3) .080 Uiso d R 1 . H
C11 .2325(6) -.4011(4) .1813(3) .0625(10) Uani d . 1 . C
H11 .2538(6) -.5083(4) .1492(3) .080 Uiso d R 1 . H
C12 .2428(5) -.2470(4) .1107(3) .0553(9) Uani d . 1 . C
H12 .2725(5) -.2468(4) .0296(3) .080 Uiso d R 1 . H
C13 .1418(5) .0627(5) .3260(3) .0544(9) Uani d . 1 . C

loop_
_atom_type_symbol
_atom_type_description
_atom_type_scat_dispersion_real
_atom_type_scat_dispersion_imag
_atom_type_scat_source
C C .0033 .0016 'International Tables Vol C Tables 4.2.6.8 and 6.1.1.4'
H H .0000 .0000 'International Tables Vol C Tables 4.2.6.8 and 6.1.1.4'
N N .0061 .0033 'International Tables Vol C Tables 4.2.6.8 and 6.1.1.4'
O O .0106 .0060 'International Tables Vol C Tables 4.2.6.8 and 6.1.1.4'

loop_
_geom_angle_atom_site_label_1
_geom_angle_atom_site_label_2
_geom_angle_atom_site_label_3
_geom_angle
_geom_angle_publ_flag
O1 N1 O2 121.0(3) yes
O1 N1 C2 119.0(3) yes
O2 N1 C2 120.0(3) yes
N3 N2 C1 120.1(2) yes
N4 N3 N2 112.0(2) yes
N3 N4 C7 113.0(2) yes
N2 C1 C2 122.9(3) yes
N2 C1 C6 120.2(3) yes
C2 C1 C6 116.9(3) ?
C3 C2 C1 121.4(3) ?
C3 C2 N1 117.1(3) yes
C1 C2 N1 121.5(3) yes
C4 C3 C2 120.6(3) ?
C3 C4 C5 118.9(3) ?
C6 C5 C4 121.2(3) ?
C5 C6 C1 120.9(3) ?
C12 C7 C8 118.6(3) yes
C12 C7 N4 125.0(3) yes
C8 C7 N4 116.4(3) ?
C9 C8 C7 120.4(3) ?
C9 C8 C13 119.4(3) ?
C7 C8 C13 120.2(3) ?
C10 C9 C8 120.2(3) ?
C9 C10 C11 119.9(3) ?
C10 C11 C12 120.9(3) ?
C11 C12 C7 120.1(3) ?
C5 C2 N1 177.0(2) yes
N5 C13 C8 176.7(4) yes
N1 O2 H2a 106 yes

loop_
_geom_bond_atom_site_label_1
_geom_bond_atom_site_label_2
_geom_bond_site_symmetry_2
_geom_bond_distance
_geom_bond_publ_flag
O1 N1 . 1.220(3) yes
O2 N1 . 1.235(3) yes
N1 C2 . 1.453(4) yes
N2 N3 . 1.337(3) yes
N2 C1 . 1.380(4) yes
N3 N4 . 1.258(3) yes
N4 C7 . 1.418(4) yes
N5 C13 . 1.119(4) yes
C1 C2 . 1.407(4) yes
C1 C6 . 1.408(4) yes
C2 C3 . 1.389(4) yes
C3 C4 . 1.367(4) yes
C4 C5 . 1.397(4) yes
C5 C6 . 1.370(4) yes
C7 C12 . 1.390(4) yes
C7 C8 . 1.399(4) yes
C8 C9 . 1.389(4) yes
C8 C13 . 1.438(5) yes
C9 C10 . 1.364(5) yes
C10 C11 . 1.380(5) yes
C11 C12 . 1.380(4) yes

loop_
_geom_hbond_atom_site_label_D
_geom_hbond_atom_site_label_H
_geom_hbond_atom_site_label_A
_geom_hbond_site_symmetry_A
_geom_hbond_distance_DH
_geom_hbond_distance_HA
_geom_hbond_distance_DA
_geom_hbond_angle_DHA
N2 H2a O2 . .90 1.98 2.622(3) 128
C5 H5 O1 1_545 .96 2.90 3.468(4) 119
C6 H6 O1 1_545 .96 2.61 3.327(4) 132
C9 H9 N5 2_556 .96 2.70 3.573(5) 152
C10 H10 N5 1_545 .96 2.62 3.473(5) 148
C11 H11 O2 1_545 .96 3.09 3.562(5) 112
C12 H12 O2 1_545 .96 2.58 3.308(4) 133

loop_
_cod_related_entry_id
_cod_related_entry_database
_cod_related_entry_code
1 ChemSpider 240623
